data_2238368
loop_
_publ_author_name
'Prasath, R.'
'Sarveswari, S.'
'Ng, Seik Weng'
'Tiekink, Edward R. T.'

_publ_section_title
;
 (2<i>E</i>)-3-(2-Chloro-8-methylquinolin-3-yl)-1-(2-methyl-4-phenylquinolin-3-yl)prop-2-en-1-one
;
_journal_issue 8
_journal_name_full 'Acta Crystallographica Section E'
_journal_page_first o1318
_journal_paper_doi 10.1107/S1600536813020229
_journal_volume 69
_journal_year 2013
_chemical_formula_iupac 'C29 H21 Cl N2 O'
_chemical_formula_moiety 'C29 H21 Cl N2 O'
_chemical_formula_sum 'C29 H21 Cl N2 O'
_chemical_formula_weight 448.93
_chemical_name_systematic
(2<i>E</i>)-3-(2-Chloro-8-methylquinolin-3-yl)-1-(2-methyl-4-phenylquinolin-3-yl)prop-2-en-1-one
_space_group_IT_number 14
_symmetry_cell_setting monoclinic
_symmetry_space_group_name_Hall '-P 2ybc'
_symmetry_space_group_name_H-M 'P 1 21/c 1'
_atom_sites_solution_hydrogens geom
_atom_sites_solution_primary direct
_atom_sites_solution_secondary difmap
_audit_creation_method SHELXL-97
_cell_angle_alpha 90.00
_cell_angle_beta 90.0090(10)
_cell_angle_gamma 90.00
_cell_formula_units_Z 4
_cell_length_a 10.9837(2)
_cell_length_b 21.0604(3)
_cell_length_c 9.39270(10)
_cell_measurement_reflns_used 5025
_cell_measurement_temperature 100(2)
_cell_measurement_theta_max 76.4695
_cell_measurement_theta_min 4.0214
_cell_volume 2172.73(6)
_computing_cell_refinement 'CrysAlis PRO (Agilent, 2013)'
_computing_data_collection 'CrysAlis PRO (Agilent, 2013)'
_computing_data_reduction 'CrysAlis PRO (Agilent, 2013)'
_computing_molecular_graphics 'ORTEP-3 for Windows (Farrugia, 2012) and DIAMOND (Brandenburg, 2006)'
_computing_publication_material 'publCIF (Westrip, 2010)'
_computing_structure_refinement 'SHELXL97 (Sheldrick, 2008)'
_computing_structure_solution 'SHELXS97 (Sheldrick, 2008)'
_diffrn_ambient_temperature 100(2)
_diffrn_detector_area_resol_mean 10.4041
_diffrn_measured_fraction_theta_full 0.971
_diffrn_measured_fraction_theta_max 0.971
_diffrn_measurement_device_type 'Agilent SuperNova Dual diffractometer with an Atlas detector'
_diffrn_measurement_method '\w scan'
_diffrn_radiation_monochromator Mirror
_diffrn_radiation_source 'SuperNova (Cu) X-ray Source'
_diffrn_radiation_type CuK\a
_diffrn_radiation_wavelength 1.54184
_diffrn_reflns_av_R_equivalents 0.0196
_diffrn_reflns_av_sigmaI/netI 0.0253
_diffrn_reflns_limit_h_max 13
_diffrn_reflns_limit_h_min -13
_diffrn_reflns_limit_k_max 17
_diffrn_reflns_limit_k_min -26
_diffrn_reflns_limit_l_max 9
_diffrn_reflns_limit_l_min -11
_diffrn_reflns_number 8885
_diffrn_reflns_theta_full 76.64
_diffrn_reflns_theta_max 76.64
_diffrn_reflns_theta_min 4.02
_diffrn_standards_decay_% 0
_diffrn_standards_interval_count 0
_diffrn_standards_interval_time 0
_diffrn_standards_number 0
_exptl_absorpt_coefficient_mu 1.751
_exptl_absorpt_correction_T_max 1.00000
_exptl_absorpt_correction_T_min 0.85235
_exptl_absorpt_correction_type multi-scan
_exptl_absorpt_process_details '(CrysAlis PRO; Agilent, 2013)'
_exptl_crystal_colour pale-yellow
_exptl_crystal_density_diffrn 1.372
_exptl_crystal_density_method 'not measured'
_exptl_crystal_description prism
_exptl_crystal_F_000 936
_exptl_crystal_size_max 0.35
_exptl_crystal_size_mid 0.15
_exptl_crystal_size_min 0.10
_refine_diff_density_max 0.262
_refine_diff_density_min -0.350
_refine_ls_extinction_method none
_refine_ls_goodness_of_fit_ref 1.034
_refine_ls_hydrogen_treatment constr
_refine_ls_matrix_type full
_refine_ls_number_parameters 300
_refine_ls_number_reflns 4444
_refine_ls_number_restraints 0
_refine_ls_restrained_S_all 1.034
_refine_ls_R_factor_all 0.0388
_refine_ls_R_factor_gt 0.0343
_refine_ls_shift/su_max 0.000
_refine_ls_shift/su_mean 0.000
_refine_ls_structure_factor_coef Fsqd
_refine_ls_weighting_details 'calc w=1/[\s^2^(Fo^2^)+(0.0517P)^2^+0.5734P] where P=(Fo^2^+2Fc^2^)/3'
_refine_ls_weighting_scheme calc
_refine_ls_wR_factor_gt 0.0887
_refine_ls_wR_factor_ref 0.0925
_reflns_number_gt 3956
_reflns_number_total 4444
_reflns_threshold_expression I>2\s(I)
_cod_data_source_file hg5335.cif
_cod_data_source_block I
_cod_original_sg_symbol_H-M 'P 21/c'
_cod_database_code 2238368
_cod_database_fobs_code 2238368

loop_
_symmetry_equiv_pos_as_xyz
'x, y, z'
'-x, y+1/2, -z+1/2'
'-x, -y, -z'
'x, -y-1/2, z-1/2'

loop_
_atom_site_type_symbol
_atom_site_label
_atom_site_fract_x
_atom_site_fract_y
_atom_site_fract_z
_atom_site_U_iso_or_equiv
_atom_site_adp_type
_atom_site_calc_flag
_atom_site_refinement_flags
_atom_site_occupancy
_atom_site_symmetry_multiplicity
Cl Cl1 0.12153(3) 0.498061(14) 0.15385(3) 0.02104(10) Uani d . 1 1
O O1 0.07264(9) 0.72584(5) 0.24609(12) 0.0279(2) Uani d . 1 1
N N1 0.25624(10) 0.88805(5) 0.38792(11) 0.0194(2) Uani d . 1 1
N N2 0.15106(9) 0.42899(5) 0.37948(11) 0.0170(2) Uani d . 1 1
C C1 0.37937(12) 0.88017(6) 0.37540(13) 0.0178(3) Uani d . 1 1
C C2 0.45334(13) 0.93537(6) 0.37127(14) 0.0220(3) Uani d . 1 1
H H2 0.4167 0.9762 0.3758 0.026 Uiso calc R 1 1
C C3 0.57705(13) 0.93017(7) 0.36081(14) 0.0236(3) Uani d . 1 1
H H3 0.6257 0.9675 0.3584 0.028 Uiso calc R 1 1
C C4 0.63343(12) 0.87007(7) 0.35355(14) 0.0224(3) Uani d . 1 1
H H4 0.7194 0.8671 0.3451 0.027 Uiso calc R 1 1
C C5 0.56435(12) 0.81582(6) 0.35870(13) 0.0201(3) Uani d . 1 1
H H5 0.6030 0.7755 0.3550 0.024 Uiso calc R 1 1
C C6 0.43568(12) 0.81954(6) 0.36946(13) 0.0173(2) Uani d . 1 1
C C7 0.35840(11) 0.76506(6) 0.36811(13) 0.0164(2) Uani d . 1 1
C C8 0.23401(12) 0.77416(6) 0.36914(13) 0.0173(2) Uani d . 1 1
C C9 0.18560(12) 0.83726(6) 0.38431(13) 0.0181(3) Uani d . 1 1
C C10 0.05163(13) 0.84859(6) 0.40364(16) 0.0253(3) Uani d . 1 1
H H10A 0.0387 0.8909 0.4444 0.038 Uiso calc R 1 1
H H10B 0.0181 0.8164 0.4680 0.038 Uiso calc R 1 1
H H10C 0.0107 0.8459 0.3112 0.038 Uiso calc R 1 1
C C11 0.41321(11) 0.70034(6) 0.36303(13) 0.0167(2) Uani d . 1 1
C C12 0.47280(12) 0.67678(6) 0.48298(14) 0.0208(3) Uani d . 1 1
H H12 0.4828 0.7030 0.5644 0.025 Uiso calc R 1 1
C C13 0.51759(13) 0.61511(7) 0.48404(15) 0.0234(3) Uani d . 1 1
H H13 0.5567 0.5990 0.5667 0.028 Uiso calc R 1 1
C C14 0.50532(13) 0.57701(6) 0.36472(15) 0.0240(3) Uani d . 1 1
H H14 0.5351 0.5347 0.3658 0.029 Uiso calc R 1 1
C C15 0.44938(14) 0.60088(6) 0.24349(15) 0.0246(3) Uani d . 1 1
H H15 0.4428 0.5751 0.1608 0.030 Uiso calc R 1 1
C C16 0.40293(12) 0.66235(6) 0.24261(14) 0.0203(3) Uani d . 1 1
H H16 0.3642 0.6784 0.1596 0.024 Uiso calc R 1 1
C C17 0.14745(12) 0.72006(6) 0.34199(14) 0.0197(3) Uani d . 1 1
C C18 0.16008(12) 0.66060(6) 0.42449(14) 0.0194(3) Uani d . 1 1
H H18 0.1953 0.6611 0.5169 0.023 Uiso calc R 1 1
C C19 0.12123(12) 0.60618(6) 0.36714(14) 0.0193(3) Uani d . 1 1
H H19 0.0789 0.6091 0.2792 0.023 Uiso calc R 1 1
C C20 0.13765(11) 0.54270(6) 0.42670(14) 0.0173(2) Uani d . 1 1
C C21 0.13793(11) 0.48749(6) 0.33840(13) 0.0168(2) Uani d . 1 1
C C22 0.16629(11) 0.41804(6) 0.52263(13) 0.0166(2) Uani d . 1 1
C C23 0.17783(11) 0.35408(6) 0.56986(14) 0.0189(3) Uani d . 1 1
C C24 0.19252(12) 0.34365(6) 0.71322(15) 0.0226(3) Uani d . 1 1
H H24 0.2006 0.3012 0.7464 0.027 Uiso calc R 1 1
C C25 0.19608(13) 0.39384(7) 0.81299(14) 0.0237(3) Uani d . 1 1
H H25 0.2065 0.3847 0.9113 0.028 Uiso calc R 1 1
C C26 0.18456(12) 0.45557(6) 0.76904(14) 0.0207(3) Uani d . 1 1
H H26 0.1867 0.4892 0.8364 0.025 Uiso calc R 1 1
C C27 0.16941(11) 0.46883(6) 0.62186(14) 0.0177(3) Uani d . 1 1
C C28 0.15474(11) 0.53112(6) 0.56974(14) 0.0182(3) Uani d . 1 1
H H28 0.1567 0.5658 0.6344 0.022 Uiso calc R 1 1
C C29 0.17284(13) 0.30021(6) 0.46518(15) 0.0241(3) Uani d . 1 1
H H29A 0.1849 0.2599 0.5155 0.036 Uiso calc R 1 1
H H29B 0.2371 0.3056 0.3938 0.036 Uiso calc R 1 1
H H29C 0.0933 0.2999 0.4179 0.036 Uiso calc R 1 1

loop_
_atom_site_aniso_label
_atom_site_aniso_U_11
_atom_site_aniso_U_22
_atom_site_aniso_U_33
_atom_site_aniso_U_12
_atom_site_aniso_U_13
_atom_site_aniso_U_23
Cl1 0.02611(17) 0.01835(16) 0.01868(16) 0.00250(11) -0.00140(12) 0.00135(11)
O1 0.0274(5) 0.0181(5) 0.0383(6) -0.0019(4) -0.0141(4) 0.0028(4)
N1 0.0228(6) 0.0147(5) 0.0207(5) -0.0007(4) -0.0013(4) 0.0008(4)
N2 0.0157(5) 0.0145(5) 0.0209(5) -0.0003(4) -0.0007(4) -0.0001(4)
C1 0.0224(6) 0.0160(6) 0.0150(6) -0.0014(5) -0.0009(4) 0.0003(4)
C2 0.0278(7) 0.0157(6) 0.0224(6) -0.0033(5) -0.0001(5) 0.0005(5)
C3 0.0273(7) 0.0196(6) 0.0238(6) -0.0085(5) -0.0010(5) 0.0006(5)
C4 0.0196(6) 0.0264(7) 0.0212(6) -0.0041(5) -0.0008(5) 0.0004(5)
C5 0.0221(6) 0.0190(6) 0.0190(6) -0.0008(5) -0.0014(5) -0.0008(5)
C6 0.0212(6) 0.0159(6) 0.0147(6) -0.0016(5) -0.0014(4) -0.0001(4)
C7 0.0217(6) 0.0137(6) 0.0138(5) -0.0005(5) -0.0015(4) 0.0009(4)
C8 0.0207(6) 0.0131(6) 0.0181(6) -0.0013(5) -0.0020(5) 0.0015(4)
C9 0.0203(6) 0.0141(6) 0.0198(6) -0.0002(5) -0.0023(5) 0.0024(5)
C10 0.0209(7) 0.0170(6) 0.0381(8) 0.0024(5) -0.0010(6) 0.0011(6)
C11 0.0161(6) 0.0141(6) 0.0200(6) -0.0011(5) 0.0009(4) 0.0011(5)
C12 0.0239(6) 0.0192(6) 0.0192(6) 0.0013(5) -0.0025(5) -0.0004(5)
C13 0.0239(7) 0.0219(7) 0.0245(7) 0.0034(5) -0.0024(5) 0.0049(5)
C14 0.0260(7) 0.0164(6) 0.0296(7) 0.0056(5) 0.0025(5) 0.0017(5)
C15 0.0322(7) 0.0179(6) 0.0238(7) 0.0032(5) 0.0015(5) -0.0033(5)
C16 0.0242(6) 0.0185(6) 0.0184(6) 0.0022(5) -0.0006(5) 0.0008(5)
C17 0.0187(6) 0.0138(6) 0.0266(7) 0.0001(5) -0.0022(5) -0.0004(5)
C18 0.0178(6) 0.0160(6) 0.0245(6) -0.0013(5) -0.0017(5) 0.0018(5)
C19 0.0176(6) 0.0150(6) 0.0253(6) 0.0003(5) -0.0012(5) 0.0013(5)
C20 0.0134(5) 0.0138(6) 0.0246(6) -0.0011(4) -0.0008(4) -0.0005(5)
C21 0.0152(6) 0.0163(6) 0.0189(6) -0.0001(5) -0.0006(4) 0.0007(5)
C22 0.0130(5) 0.0158(6) 0.0209(6) -0.0002(4) -0.0003(4) 0.0008(5)
C23 0.0159(6) 0.0153(6) 0.0255(6) -0.0002(5) -0.0002(5) 0.0016(5)
C24 0.0206(6) 0.0193(6) 0.0279(7) 0.0003(5) -0.0012(5) 0.0061(5)
C25 0.0229(7) 0.0276(7) 0.0205(6) -0.0009(5) -0.0024(5) 0.0047(5)
C26 0.0194(6) 0.0221(6) 0.0206(6) -0.0013(5) -0.0010(5) -0.0015(5)
C27 0.0137(6) 0.0168(6) 0.0225(6) -0.0011(5) -0.0005(4) -0.0002(5)
C28 0.0158(6) 0.0154(6) 0.0234(6) -0.0010(5) -0.0004(5) -0.0032(5)
C29 0.0288(7) 0.0140(6) 0.0293(7) 0.0009(5) -0.0017(5) 0.0007(5)

loop_
_atom_type_symbol
_atom_type_description
_atom_type_scat_dispersion_real
_atom_type_scat_dispersion_imag
_atom_type_scat_source
C C 0.0181 0.0091 'International Tables Vol C Tables 4.2.6.8 and 6.1.1.4'
H H 0.0000 0.0000 'International Tables Vol C Tables 4.2.6.8 and 6.1.1.4'
N N 0.0311 0.0180 'International Tables Vol C Tables 4.2.6.8 and 6.1.1.4'
O O 0.0492 0.0322 'International Tables Vol C Tables 4.2.6.8 and 6.1.1.4'
Cl Cl 0.3639 0.7018 'International Tables Vol C Tables 4.2.6.8 and 6.1.1.4'

loop_
_geom_angle_atom_site_label_1
_geom_angle_atom_site_label_2
_geom_angle_atom_site_label_3
_geom_angle
C9 N1 C1 118.69(11)
C21 N2 C22 117.60(11)
N1 C1 C2 117.98(12)
N1 C1 C6 122.91(12)
C2 C1 C6 119.10(12)
C3 C2 C1 120.37(13)
C3 C2 H2 119.8
C1 C2 H2 119.8
C2 C3 C4 120.78(12)
C2 C3 H3 119.6
C4 C3 H3 119.6
C5 C4 C3 120.17(13)
C5 C4 H4 119.9
C3 C4 H4 119.9
C4 C5 C6 120.48(12)
C4 C5 H5 119.8
C6 C5 H5 119.8
C5 C6 C1 119.10(12)
C5 C6 C7 123.18(12)
C1 C6 C7 117.66(11)
C8 C7 C6 118.49(11)
C8 C7 C11 121.81(11)
C6 C7 C11 119.68(11)
C7 C8 C9 119.68(11)
C7 C8 C17 121.26(11)
C9 C8 C17 118.84(11)
N1 C9 C8 122.21(12)
N1 C9 C10 116.32(11)
C8 C9 C10 121.41(11)
C9 C10 H10A 109.5
C9 C10 H10B 109.5
H10A C10 H10B 109.5
C9 C10 H10C 109.5
H10A C10 H10C 109.5
H10B C10 H10C 109.5
C16 C11 C12 119.40(12)
C16 C11 C7 121.30(11)
C12 C11 C7 119.28(11)
C13 C12 C11 120.32(12)
C13 C12 H12 119.8
C11 C12 H12 119.8
C14 C13 C12 120.10(12)
C14 C13 H13 119.9
C12 C13 H13 119.9
C13 C14 C15 119.81(12)
C13 C14 H14 120.1
C15 C14 H14 120.1
C14 C15 C16 120.27(13)
C14 C15 H15 119.9
C16 C15 H15 119.9
C11 C16 C15 120.05(12)
C11 C16 H16 120.0
C15 C16 H16 120.0
O1 C17 C18 122.14(12)
O1 C17 C8 118.21(12)
C18 C17 C8 119.52(11)
C19 C18 C17 119.01(12)
C19 C18 H18 120.5
C17 C18 H18 120.5
C18 C19 C20 126.25(12)
C18 C19 H19 116.9
C20 C19 H19 116.9
C28 C20 C21 114.95(11)
C28 C20 C19 123.51(12)
C21 C20 C19 121.54(12)
N2 C21 C20 126.86(12)
N2 C21 Cl1 115.12(10)
C20 C21 Cl1 118.01(10)
N2 C22 C27 121.26(11)
N2 C22 C23 118.32(11)
C27 C22 C23 120.42(12)
C24 C23 C22 117.85(12)
C24 C23 C29 121.67(12)
C22 C23 C29 120.48(12)
C23 C24 C25 122.25(12)
C23 C24 H24 118.9
C25 C24 H24 118.9
C26 C25 C24 120.50(12)
C26 C25 H25 119.8
C24 C25 H25 119.8
C25 C26 C27 119.40(12)
C25 C26 H26 120.3
C27 C26 H26 120.3
C28 C27 C22 118.08(12)
C28 C27 C26 122.31(12)
C22 C27 C26 119.59(12)
C20 C28 C27 121.25(12)
C20 C28 H28 119.4
C27 C28 H28 119.4
C23 C29 H29A 109.5
C23 C29 H29B 109.5
H29A C29 H29B 109.5
C23 C29 H29C 109.5
H29A C29 H29C 109.5
H29B C29 H29C 109.5

loop_
_geom_bond_atom_site_label_1
_geom_bond_atom_site_label_2
_geom_bond_distance
Cl1 C21 1.7568(13)
O1 C17 1.2252(16)
N1 C9 1.3219(16)
N1 C1 1.3677(17)
N2 C21 1.2991(16)
N2 C22 1.3744(16)
C1 C2 1.4188(18)
C1 C6 1.4198(18)
C2 C3 1.367(2)
C2 H2 0.9500
C3 C4 1.411(2)
C3 H3 0.9500
C4 C5 1.3723(18)
C4 H4 0.9500
C5 C6 1.4191(18)
C5 H5 0.9500
C6 C7 1.4273(17)
C7 C8 1.3797(18)
C7 C11 1.4909(17)
C8 C9 1.4384(17)
C8 C17 1.5057(17)
C9 C10 1.5018(18)
C10 H10A 0.9800
C10 H10B 0.9800
C10 H10C 0.9800
C11 C16 1.3900(18)
C11 C12 1.3942(18)
C12 C13 1.3887(18)
C12 H12 0.9500
C13 C14 1.385(2)
C13 H13 0.9500
C14 C15 1.3879(19)
C14 H14 0.9500
C15 C16 1.3916(18)
C15 H15 0.9500
C16 H16 0.9500
C17 C18 1.4792(17)
C18 C19 1.3363(18)
C18 H18 0.9500
C19 C20 1.4605(17)
C19 H19 0.9500
C20 C28 1.3783(18)
C20 C21 1.4282(17)
C22 C27 1.4193(17)
C22 C23 1.4238(17)
C23 C24 1.3738(19)
C23 C29 1.5023(18)
C24 C25 1.413(2)
C24 H24 0.9500
C25 C26 1.3699(19)
C25 H25 0.9500
C26 C27 1.4201(18)
C26 H26 0.9500
C27 C28 1.4095(18)
C28 H28 0.9500
C29 H29A 0.9800
C29 H29B 0.9800
C29 H29C 0.9800

loop_
_geom_hbond_atom_site_label_D
_geom_hbond_atom_site_label_H
_geom_hbond_atom_site_label_A
_geom_hbond_site_symmetry_A
_geom_hbond_distance_DH
_geom_hbond_distance_HA
_geom_hbond_distance_DA
_geom_hbond_angle_DHA
C13 H13 Cg1 4_576 0.95 2.90 3.5847(15) 130
C16 H16 Cg2 4_575 0.95 2.74 3.6060(14) 152

loop_
_geom_torsion_atom_site_label_1
_geom_torsion_atom_site_label_2
_geom_torsion_atom_site_label_3
_geom_torsion_atom_site_label_4
_geom_torsion
C9 N1 C1 C2 176.45(12)
C9 N1 C1 C6 -4.90(19)
N1 C1 C2 C3 179.11(12)
C6 C1 C2 C3 0.41(19)
C1 C2 C3 C4 0.2(2)
C2 C3 C4 C5 -0.8(2)
C3 C4 C5 C6 0.84(19)
C4 C5 C6 C1 -0.26(19)
C4 C5 C6 C7 176.77(12)
N1 C1 C6 C5 -179.00(11)
C2 C1 C6 C5 -0.37(18)
N1 C1 C6 C7 3.81(18)
C2 C1 C6 C7 -177.56(11)
C5 C6 C7 C8 -175.52(11)
C1 C6 C7 C8 1.55(17)
C5 C6 C7 C11 3.39(18)
C1 C6 C7 C11 -179.54(11)
C6 C7 C8 C9 -5.52(18)
C11 C7 C8 C9 175.59(11)
C6 C7 C8 C17 169.12(11)
C11 C7 C8 C17 -9.77(18)
C1 N1 C9 C8 0.64(19)
C1 N1 C9 C10 177.94(11)
C7 C8 C9 N1 4.64(19)
C17 C8 C9 N1 -170.14(12)
C7 C8 C9 C10 -172.53(12)
C17 C8 C9 C10 12.70(18)
C8 C7 C11 C16 68.30(17)
C6 C7 C11 C16 -110.58(14)
C8 C7 C11 C12 -109.78(14)
C6 C7 C11 C12 71.35(16)
C16 C11 C12 C13 -2.3(2)
C7 C11 C12 C13 175.77(12)
C11 C12 C13 C14 1.2(2)
C12 C13 C14 C15 0.7(2)
C13 C14 C15 C16 -1.6(2)
C12 C11 C16 C15 1.5(2)
C7 C11 C16 C15 -176.59(13)
C14 C15 C16 C11 0.5(2)
C7 C8 C17 O1 -124.57(14)
C9 C8 C17 O1 50.12(18)
C7 C8 C17 C18 51.55(18)
C9 C8 C17 C18 -133.76(13)
O1 C17 C18 C19 22.7(2)
C8 C17 C18 C19 -153.30(13)
C17 C18 C19 C20 173.33(12)
C18 C19 C20 C28 24.6(2)
C18 C19 C20 C21 -154.88(13)
C22 N2 C21 C20 0.07(19)
C22 N2 C21 Cl1 178.95(9)
C28 C20 C21 N2 0.82(19)
C19 C20 C21 N2 -179.62(12)
C28 C20 C21 Cl1 -178.04(9)
C19 C20 C21 Cl1 1.52(16)
C21 N2 C22 C27 -0.93(17)
C21 N2 C22 C23 178.49(11)
N2 C22 C23 C24 -179.74(11)
C27 C22 C23 C24 -0.32(18)
N2 C22 C23 C29 -0.26(18)
C27 C22 C23 C29 179.17(11)
C22 C23 C24 C25 0.16(19)
C29 C23 C24 C25 -179.32(12)
C23 C24 C25 C26 0.1(2)
C24 C25 C26 C27 -0.2(2)
N2 C22 C27 C28 0.85(18)
C23 C22 C27 C28 -178.55(11)
N2 C22 C27 C26 179.61(11)
C23 C22 C27 C26 0.21(18)
C25 C26 C27 C28 178.78(12)
C25 C26 C27 C22 0.07(19)
C21 C20 C28 C27 -0.85(17)
C19 C20 C28 C27 179.60(12)
C22 C27 C28 C20 0.09(18)
C26 C27 C28 C20 -178.63(12)
